data_2000389
loop_
_publ_author_name
'Ng, S. W.'

_publ_section_title
;
 Structure of 4-amino-5-phenyl-4<i>H</i>-1,2,4-triazole-3-thione
;
_journal_issue 12
_journal_name_full 'Acta Crystallographica Section C'
_journal_page_first 2224
_journal_page_last 2225
_journal_paper_doi 10.1107/S0108270192003305
_journal_volume 48
_journal_year 1992
_chemical_formula_sum 'C8 H8 N4 S'
_chemical_formula_weight 192.24
_space_group_IT_number 2
_space_group_name_Hall '-P 1'
_space_group_name_H-M_alt 'P -1'
_symmetry_cell_setting triclinic
_symmetry_space_group_name_Hall '-P 1'
_symmetry_space_group_name_H-M 'P -1'
_cell_angle_alpha 81.822(7)
_cell_angle_beta 84.638(8)
_cell_angle_gamma 78.682(9)
_cell_formula_units_Z 2
_cell_length_a 6.1917(8)
_cell_length_b 7.1417(6)
_cell_length_c 9.9643(8)
_cell_volume 426.68(8)
_diffrn_radiation_type Mo
_diffrn_radiation_wavelength 0.71073
_exptl_absorpt_coefficient_mu 0.317
_exptl_crystal_density_diffrn 1.496
_exptl_crystal_F_000 200
_cod_data_source_file as0566.cif
_cod_data_source_block as0566a
_cod_original_cell_volume 426.67(8)
_cod_original_formula_sum 'C8 H8 N4 S1'
_cod_database_code 2000389

loop_
_space_group_symop_id
_space_group_symop_operation_xyz
1 x,y,z
2 -x,-y,-z

loop_
_atom_site_label
_atom_site_fract_x
_atom_site_fract_y
_atom_site_fract_z
S .17350(10) .17800(10) .43890(6)
N1 .3304(3) .2367(3) .1768(2)
N2 .6871(3) .1354(3) .1797(2)
N3 .5846(3) .1183(3) .3083(2)
N4 .1214(3) .3113(3) .1292(2)
C1 .5640(3) .2527(3) -.0480(2)
C2 .3977(4) .3337(4) -.1333(2)
C3 .4443(4) .3712(4) -.2718(3)
C4 .6556(5) .3284(4) -.3268(2)
C5 .82260(10) .2475(4) -.2435(3)
C6 .7783(4) .2088(4) -.1051(2)
C7 .5272(3) .2094(3) .1003(2)
C8 .3672(3) .1760(3) .3108(2)
H1 .251(4) .365(4) -.095(3)
H2 .320(4) .430(4) -.327(3)
H3 .684(4) .355(4) -.420(3)
H4 .966(4) .220(4) -.278(3)
H5 .896(4) .150(4) -.051(3)
H6 .039(4) .227(4) .159(3)
H7 .076(4) .421(4) .166(3)
H8 .338(4) .937(4) .625(3)

loop_
_geom_bond_atom_site_label_1
_geom_bond_atom_site_label_2
_geom_bond_distance
S C8 1.668(2)
N1 N4 1.398(3)
N1 C7 1.371(3)
N1 C8 1.369(3)
N2 N3 1.376(2)
N2 C7 1.307(3)
N3 C8 1.327(3)
C1 C2 1.381(3)
C1 C6 1.389(3)
C1 C7 1.472(3)
C2 C3 1.382(3)
C3 C4 1.365(4)
C4 C5 1.371(4)
C5 C6 1.380(3)
